data_4319583
loop_
_publ_author_name
'Jiang Xia'
'Yan Xu'
'Shu-an Li'
'Wei-yin Sun'
'Kai-bei Yu'
'Wen-xia Tang'

_publ_section_title
;
 Carboxy Ester Hydrolysis Promoted by a Zinc(II)
 2-[Bis(2-aminoethyl)amino]ethanol Complex: A New Model for Indirect
 Activation on the Serine Nucleophile by Zinc(II) in Zinc Enzymes
;
_journal_name_full 'Inorganic Chemistry'
_journal_page_first 2394
_journal_page_last 2401
_journal_paper_doi 10.1021/ic000642n
_journal_volume 40
_journal_year 2001
_chemical_formula_sum 'C6 H18.75 Cl1.75 N3 O9 Zn'
_chemical_formula_weight 404.40
_chemical_name_systematic
; 
 ? 
;
_space_group_IT_number 215
_symmetry_cell_setting cubic
_symmetry_space_group_name_Hall 'P -4 2 3'
_symmetry_space_group_name_H-M 'P -4 3 m'
_atom_sites_solution_hydrogens geom
_atom_sites_solution_primary direct
_atom_sites_solution_secondary difmap
_audit_creation_method SHELXL-97
_cell_angle_alpha 90.00
_cell_angle_beta 90.00
_cell_angle_gamma 90.00
_cell_formula_units_Z 4
_cell_length_a 11.5126(9)
_cell_length_b 11.5126(9)
_cell_length_c 11.5126(9)
_cell_measurement_reflns_used 35
_cell_measurement_temperature 293(2)
_cell_measurement_theta_max 12.70
_cell_measurement_theta_min 9.70
_cell_volume 1525.9(2)
_computing_structure_refinement 'SHELXL-97 (Sheldrick, 1997)'
_computing_structure_solution 'SHELXS-97 (Sheldrick, 1990)'
_diffrn_ambient_temperature 293(2)
_diffrn_measured_fraction_theta_full 1.000
_diffrn_measured_fraction_theta_max 1.000
_diffrn_measurement_device_type 'Bruker P4'
_diffrn_measurement_method '2\q/\w scans'
_diffrn_radiation_monochromator graphite
_diffrn_radiation_source 'sealed tube'
_diffrn_radiation_type MoK\a
_diffrn_radiation_wavelength 0.71073
_diffrn_reflns_av_R_equivalents 0.0447
_diffrn_reflns_av_sigmaI/netI 0.0292
_diffrn_reflns_limit_h_max 13
_diffrn_reflns_limit_h_min -1
_diffrn_reflns_limit_k_max 13
_diffrn_reflns_limit_k_min -1
_diffrn_reflns_limit_l_max 13
_diffrn_reflns_limit_l_min -1
_diffrn_reflns_number 2105
_diffrn_reflns_theta_full 24.97
_diffrn_reflns_theta_max 24.97
_diffrn_reflns_theta_min 1.77
_diffrn_standards_decay_% 9.85
_diffrn_standards_interval_count 97
_diffrn_standards_number 3
_exptl_absorpt_coefficient_mu 1.960
_exptl_absorpt_correction_T_max 0.2834
_exptl_absorpt_correction_T_min 0.2404
_exptl_absorpt_correction_type empirical
_exptl_crystal_density_diffrn 1.760
_exptl_crystal_density_method 'not measured'
_exptl_crystal_F_000 830
_exptl_crystal_size_max 0.28
_exptl_crystal_size_mid 0.28
_exptl_crystal_size_min 0.28
_refine_diff_density_max 0.553
_refine_diff_density_min -0.548
_refine_diff_density_rms 0.098
_refine_ls_abs_structure_details 'Flack H D (1983), Acta Cryst. A39, 876-881'
_refine_ls_abs_structure_Flack 0.00
_refine_ls_extinction_coef 0.007(2)
_refine_ls_extinction_expression Fc^*^=kFc[1+0.001xFc^2^\l^3^/sin(2\q)]^-1/4^
_refine_ls_extinction_method SHELXL
_refine_ls_goodness_of_fit_ref 1.128
_refine_ls_hydrogen_treatment mixed
_refine_ls_matrix_type full
_refine_ls_number_parameters 64
_refine_ls_number_reflns 396
_refine_ls_number_restraints 45
_refine_ls_restrained_S_all 1.148
_refine_ls_R_factor_all 0.0756
_refine_ls_R_factor_gt 0.0659
_refine_ls_shift/su_max 0.020
_refine_ls_shift/su_mean 0.004
_refine_ls_structure_factor_coef Fsqd
_refine_ls_weighting_details 'calc w=1/[\s^2^(Fo^2^)+(0.1219P)^2^+2.0089P] where P=(Fo^2^+2Fc^2^)/3'
_refine_ls_weighting_scheme calc
_refine_ls_wR_factor_gt 0.1853
_refine_ls_wR_factor_ref 0.1961
_reflns_number_gt 351
_reflns_number_total 396
_reflns_threshold_expression >2sigma(I)
_cod_data_source_file ic000642n_1.cif
_cod_data_source_block ZnL(H2O)(ClO4)
_cod_depositor_comments
;
The following automatic conversions were performed:

'_symmetry_cell_setting' value 'Cubic' changed to 'cubic' according
to the built-in table from CIF Core dictionary named 'cif_core.dic'
version 2.4.1 from 2010-06-29.

Automatic conversion script
Id: cif_fix_values 1646 2011-03-28 12:23:43Z adriana 
;
_cod_database_code 4319583

loop_
_symmetry_equiv_pos_as_xyz
'x, y, z'
'-x, -y, z'
'-x, y, -z'
'x, -y, -z'
'z, x, y'
'z, -x, -y'
'-z, -x, y'
'-z, x, -y'
'y, z, x'
'-y, z, -x'
'y, -z, -x'
'-y, -z, x'
'y, x, z'
'-y, -x, z'
'y, -x, -z'
'-y, x, -z'
'x, z, y'
'-x, z, -y'
'-x, -z, y'
'x, -z, -y'
'z, y, x'
'z, -y, -x'
'-z, y, -x'
'-z, -y, x'

loop_
_atom_site_label
_atom_site_type_symbol
_atom_site_fract_x
_atom_site_fract_y
_atom_site_fract_z
_atom_site_U_iso_or_equiv
_atom_site_adp_type
_atom_site_occupancy
_atom_site_symmetry_multiplicity
_atom_site_calc_flag
_atom_site_refinement_flags
_atom_site_disorder_assembly
_atom_site_disorder_group
Zn1 Zn 0.18342(7) 0.18342(7) 0.18342(7) 0.0919(4) Uani 1 6 d S . .
N1 N 0.2927(4) 0.2927(4) 0.2927(4) 0.0542(17) Uani 1 6 d S A .
N2 N 0.2670(5) 0.2670(5) 0.0544(5) 0.115(2) Uani 0.67 2 d SP A 1
O6 O 0.2670(5) 0.2670(5) 0.0544(5) 0.115(2) Uani 0.33 2 d SPU A 2
O1W O 0.1157(9) 0.1157(9) 0.0223(14) 0.093(4) Uani 0.33 2 d SPU A .
H1WA H 0.0422 0.1189 0.0227 0.139 Uiso 0.33 1 d PR . .
C1 C 0.3609(8) 0.3609(8) 0.2172(11) 0.148(4) Uani 1 2 d SU . .
H1A H 0.4411 0.3471 0.2370 0.177 Uiso 1 1 d R A .
C2 C 0.3500(8) 0.3500(8) 0.0980(9) 0.138(3) Uani 1 2 d SU A .
H2A H 0.3315 0.4270 0.0678 0.165 Uiso 1 1 d R . .
Cl1 Cl 0.27027(12) 0.72973(12) 0.27027(12) 0.0620(6) Uani 1 6 d S . .
Cl2 Cl 0.0000 0.5000 0.0000 0.0955(14) Uani 1 8 d SD . .
O1 O 0.0813(2) 0.5390(10) 0.0813(2) 0.142(5) Uani 0.33 2 d SPDU . .
O2 O 0.1214(3) 0.5000 0.0000 0.155(5) Uani 0.33 2 d SPDU . .
O3 O 0.0411(5) 0.3934(4) -0.0411(5) 0.153(5) Uani 0.33 2 d SPDU . .
O4 O 0.1976(4) 0.8024(4) 0.1976(4) 0.082(2) Uani 1 6 d S . .
O5 O 0.3403(3) 0.8033(5) 0.3403(3) 0.1016(17) Uani 1 2 d S . .

loop_
_atom_site_aniso_label
_atom_site_aniso_U_11
_atom_site_aniso_U_22
_atom_site_aniso_U_33
_atom_site_aniso_U_23
_atom_site_aniso_U_13
_atom_site_aniso_U_12
Zn1 0.0919(4) 0.0919(4) 0.0919(4) -0.0175(5) -0.0175(5) -0.0175(5)
N1 0.0542(17) 0.0542(17) 0.0542(17) -0.004(2) -0.004(2) -0.004(2)
N2 0.137(3) 0.137(3) 0.071(3) 0.010(2) 0.010(2) 0.010(5)
O6 0.137(3) 0.137(3) 0.071(3) 0.010(2) 0.010(2) 0.010(5)
O1W 0.095(4) 0.095(4) 0.089(6) -0.012(4) -0.012(4) -0.001(5)
C1 0.150(4) 0.150(4) 0.143(6) 0.005(4) 0.005(4) -0.033(5)
C2 0.145(4) 0.145(4) 0.123(5) 0.026(3) 0.026(3) -0.003(5)
Cl1 0.0620(6) 0.0620(6) 0.0620(6) 0.0028(6) -0.0028(6) 0.0028(6)
Cl2 0.0683(11) 0.150(4) 0.0683(11) 0.000 0.000 0.000
O1 0.128(6) 0.169(9) 0.128(6) -0.005(6) -0.012(8) -0.005(6)
O2 0.141(8) 0.179(9) 0.145(8) -0.007(9) 0.000 0.000
O3 0.143(6) 0.173(9) 0.143(6) -0.017(6) 0.004(8) 0.017(6)
O4 0.082(2) 0.082(2) 0.082(2) 0.013(2) -0.013(2) 0.013(2)
O5 0.104(2) 0.097(4) 0.104(2) -0.013(2) -0.041(3) -0.013(2)

loop_
_atom_type_symbol
_atom_type_description
_atom_type_scat_dispersion_real
_atom_type_scat_dispersion_imag
_atom_type_scat_source
C C 0.0033 0.0016 'International Tables Vol C Tables 4.2.6.8 and 6.1.1.4'
H H 0.0000 0.0000 'International Tables Vol C Tables 4.2.6.8 and 6.1.1.4'
N N 0.0061 0.0033 'International Tables Vol C Tables 4.2.6.8 and 6.1.1.4'
O O 0.0106 0.0060 'International Tables Vol C Tables 4.2.6.8 and 6.1.1.4'
Cl Cl 0.1484 0.1585 'International Tables Vol C Tables 4.2.6.8 and 6.1.1.4'
Zn Zn 0.2839 1.4301 'International Tables Vol C Tables 4.2.6.8 and 6.1.1.4'

loop_
_geom_angle_atom_site_label_1
_geom_angle_atom_site_label_2
_geom_angle_atom_site_label_3
_geom_angle
_geom_angle_site_symmetry_1
_geom_angle_site_symmetry_3
_geom_angle_publ_flag
N2 Zn1 O6 118.43(9) . 9 ?
N2 Zn1 O6 118.43(9) . 5 ?
O6 Zn1 O6 118.43(9) 9 5 ?
N2 Zn1 N2 118.43(9) . 9 ?
O6 Zn1 N2 0.0(4) 9 9 ?
O6 Zn1 N2 118.43(9) 5 9 ?
N2 Zn1 N2 118.43(9) . 5 ?
O6 Zn1 N2 118.43(9) 9 5 ?
O6 Zn1 N2 0.0(4) 5 5 ?
N2 Zn1 N2 118.43(9) 9 5 ?
N2 Zn1 O1W 73.2(5) . . ?
O6 Zn1 O1W 108.5(3) 9 . ?
O6 Zn1 O1W 108.5(3) 5 . ?
N2 Zn1 O1W 108.5(3) 9 . ?
N2 Zn1 O1W 108.5(3) 5 . ?
N2 Zn1 O1W 108.5(3) . 9 ?
O6 Zn1 O1W 73.2(5) 9 9 ?
O6 Zn1 O1W 108.5(3) 5 9 ?
N2 Zn1 O1W 73.2(5) 9 9 ?
N2 Zn1 O1W 108.5(3) 5 9 ?
O1W Zn1 O1W 41.3(7) . 9 ?
N2 Zn1 O1W 108.5(3) . 5 ?
O6 Zn1 O1W 108.5(3) 9 5 ?
O6 Zn1 O1W 73.2(5) 5 5 ?
N2 Zn1 O1W 108.5(3) 9 5 ?
N2 Zn1 O1W 73.2(5) 5 5 ?
O1W Zn1 O1W 41.3(7) . 5 ?
O1W Zn1 O1W 41.3(7) 9 5 ?
N2 Zn1 N1 82.8(2) . . ?
O6 Zn1 N1 82.8(2) 9 . ?
O6 Zn1 N1 82.8(2) 5 . ?
N2 Zn1 N1 82.8(2) 9 . ?
N2 Zn1 N1 82.8(2) 5 . ?
O1W Zn1 N1 156.0(4) . . ?
O1W Zn1 N1 156.0(4) 9 . ?
O1W Zn1 N1 156.0(4) 5 . ?
C1 N1 C1 112.1(5) 9 5 ?
C1 N1 C1 112.1(5) 9 . ?
C1 N1 C1 112.1(5) 5 . ?
C1 N1 Zn1 106.6(6) 9 . ?
C1 N1 Zn1 106.6(6) 5 . ?
C1 N1 Zn1 106.6(6) . . ?
C2 N2 Zn1 112.1(5) . . ?
O1W O1W O1W 60.000(1) 9 5 ?
O1W O1W Zn1 69.4(4) 9 . ?
O1W O1W Zn1 69.4(4) 5 . ?
C2 C1 N1 120.7(11) . . ?
C1 C2 N2 117.8(10) . . ?
O5 Cl1 O5 110.8(2) . 12_665 ?
O5 Cl1 O5 110.8(2) . 6_566 ?
O5 Cl1 O5 110.8(2) 12_665 6_566 ?
O5 Cl1 O4 108.1(2) . . ?
O5 Cl1 O4 108.1(2) 12_665 . ?
O5 Cl1 O4 108.1(2) 6_566 . ?
O2 Cl2 O2 90.0 21 . ?
O2 Cl2 O2 180.0 21 22_565 ?
O2 Cl2 O2 90.0 . 22_565 ?
O2 Cl2 O2 90.0 21 2_565 ?
O2 Cl2 O2 180.0 . 2_565 ?
O2 Cl2 O2 90.0 22_565 2_565 ?
O2 Cl2 O3 70.2(2) 21 4_565 ?
O2 Cl2 O3 70.2(2) . 4_565 ?
O2 Cl2 O3 109.8(2) 22_565 4_565 ?
O2 Cl2 O3 109.8(2) 2_565 4_565 ?
O2 Cl2 O3 109.8(2) 21 . ?
O2 Cl2 O3 70.2(2) . . ?
O2 Cl2 O3 70.2(2) 22_565 . ?
O2 Cl2 O3 109.8(2) 2_565 . ?
O3 Cl2 O3 140.4(4) 4_565 . ?
O2 Cl2 O3 70.2(2) 21 3 ?
O2 Cl2 O3 109.8(2) . 3 ?
O2 Cl2 O3 109.8(2) 22_565 3 ?
O2 Cl2 O3 70.2(2) 2_565 3 ?
O3 Cl2 O3 140.4(4) 4_565 3 ?
O3 Cl2 O3 57.2(6) . 3 ?
O2 Cl2 O3 109.8(2) 21 2_565 ?
O2 Cl2 O3 109.8(2) . 2_565 ?
O2 Cl2 O3 70.2(2) 22_565 2_565 ?
O2 Cl2 O3 70.2(2) 2_565 2_565 ?
O3 Cl2 O3 57.2(6) 4_565 2_565 ?
O3 Cl2 O3 140.4(4) . 2_565 ?
O3 Cl2 O3 140.4(4) 3 2_565 ?
O2 Cl2 O1 47.95(15) 21 . ?
O2 Cl2 O1 47.95(15) . . ?
O2 Cl2 O1 132.05(15) 22_565 . ?
O2 Cl2 O1 132.05(15) 2_565 . ?
O3 Cl2 O1 42.7(6) 4_565 . ?
O3 Cl2 O1 106.4(4) . . ?
O3 Cl2 O1 106.4(4) 3 . ?
O3 Cl2 O1 99.9(6) 2_565 . ?
O2 Cl2 O1 47.95(15) 21 2_565 ?
O2 Cl2 O1 132.05(15) . 2_565 ?
O2 Cl2 O1 132.05(15) 22_565 2_565 ?
O2 Cl2 O1 47.95(15) 2_565 2_565 ?
O3 Cl2 O1 106.4(4) 4_565 2_565 ?
O3 Cl2 O1 99.9(6) . 2_565 ?
O3 Cl2 O1 42.7(6) 3 2_565 ?
O3 Cl2 O1 106.4(4) 2_565 2_565 ?
O1 Cl2 O1 95.9(3) . 2_565 ?
O2 Cl2 O1 132.05(15) 21 3 ?
O2 Cl2 O1 132.05(15) . 3 ?
O2 Cl2 O1 47.95(15) 22_565 3 ?
O2 Cl2 O1 47.95(15) 2_565 3 ?
O3 Cl2 O1 99.9(6) 4_565 3 ?
O3 Cl2 O1 106.4(4) . 3 ?
O3 Cl2 O1 106.4(4) 3 3 ?
O3 Cl2 O1 42.7(6) 2_565 3 ?
O1 Cl2 O1 142.6(10) . 3 ?
O1 Cl2 O1 95.9(3) 2_565 3 ?
O2 Cl2 O1 132.05(15) 21 4_565 ?
O2 Cl2 O1 47.95(15) . 4_565 ?
O2 Cl2 O1 47.95(15) 22_565 4_565 ?
O2 Cl2 O1 132.05(15) 2_565 4_565 ?
O3 Cl2 O1 106.4(4) 4_565 4_565 ?
O3 Cl2 O1 42.7(6) . 4_565 ?
O3 Cl2 O1 99.9(6) 3 4_565 ?
O3 Cl2 O1 106.4(4) 2_565 4_565 ?
O1 Cl2 O1 95.9(3) . 4_565 ?
O1 Cl2 O1 142.6(10) 2_565 4_565 ?
O1 Cl2 O1 95.9(3) 3 4_565 ?
O3 O1 O2 96.4(4) 4_565 21 ?
O3 O1 O2 96.4(4) 4_565 . ?
O2 O1 O2 120.9(8) 21 . ?
O3 O1 Cl2 68.6(4) 4_565 . ?
O2 O1 Cl2 66.0(3) 21 . ?
O2 O1 Cl2 66.0(3) . . ?
O1 O2 O1 132.1(5) . 4_565 ?
O1 O2 Cl2 66.1(2) . . ?
O1 O2 Cl2 66.1(2) 4_565 . ?
O1 O2 O3 108.1(5) . . ?
O1 O2 O3 39.0(5) 4_565 . ?
Cl2 O2 O3 54.9(2) . . ?
O1 O2 O3 39.0(5) . 4_565 ?
O1 O2 O3 108.1(5) 4_565 4_565 ?
Cl2 O2 O3 54.9(2) . 4_565 ?
O3 O2 O3 109.8(4) . 4_565 ?
O1 O3 O3 130.1(5) 4_565 3 ?
O1 O3 Cl2 68.7(5) 4_565 . ?
O3 O3 Cl2 61.4(3) 3 . ?
O1 O3 O2 44.6(2) 4_565 . ?
O3 O3 O2 101.4(3) 3 . ?
Cl2 O3 O2 54.87(17) . . ?
O1 O3 O2 44.6(2) 4_565 22_565 ?
O3 O3 O2 101.4(3) 3 22_565 ?
Cl2 O3 O2 54.87(17) . 22_565 ?
O2 O3 O2 75.8(3) . 22_565 ?

loop_
_geom_bond_atom_site_label_1
_geom_bond_atom_site_label_2
_geom_bond_distance
_geom_bond_site_symmetry_2
_geom_bond_publ_flag
Zn1 N2 2.015(7) . ?
Zn1 O6 2.015(7) 9 ?
Zn1 O6 2.015(7) 5 ?
Zn1 N2 2.015(7) 9 ?
Zn1 N2 2.015(7) 5 ?
Zn1 O1W 2.158(16) . ?
Zn1 O1W 2.158(16) 9 ?
Zn1 O1W 2.158(16) 5 ?
Zn1 N1 2.180(8) . ?
N1 C1 1.410(13) 9 ?
N1 C1 1.410(13) 5 ?
N1 C1 1.410(13) . ?
N2 C2 1.440(14) . ?
O1W O1W 1.52(3) 9 ?
O1W O1W 1.52(3) 5 ?
C1 C2 1.383(16) . ?
Cl1 O5 1.420(6) . ?
Cl1 O5 1.420(6) 12_665 ?
Cl1 O5 1.420(6) 6_566 ?
Cl1 O4 1.449(8) . ?
Cl2 O2 1.397(3) 21 ?
Cl2 O2 1.397(3) . ?
Cl2 O2 1.397(3) 22_565 ?
Cl2 O2 1.397(3) 2_565 ?
Cl2 O3 1.398(4) 4_565 ?
Cl2 O3 1.398(4) . ?
Cl2 O3 1.398(4) 3 ?
Cl2 O3 1.398(4) 2_565 ?
Cl2 O1 1.398(4) . ?
Cl2 O1 1.398(4) 2_565 ?
Cl2 O1 1.398(4) 3 ?
Cl2 O1 1.398(4) 4_565 ?
O1 O3 1.018(12) 4_565 ?
O1 O2 1.136(5) 21 ?
O1 O2 1.136(5) . ?
O2 O1 1.136(5) 4_565 ?
O2 O3 1.608(5) . ?
O2 O3 1.608(5) 4_565 ?
O3 O1 1.018(12) 4_565 ?
O3 O3 1.338(15) 3 ?
O3 O2 1.608(5) 22_565 ?
